data_2001791
loop_
_publ_author_name
'Paradies, H. H.'
'Habben, F.'

_publ_section_title
;
 Structure of <i>N</i>-hexadecylpyridinium chloride monohydrate
;
_journal_issue 4
_journal_name_full 'Acta Crystallographica Section C'
_journal_page_first 744
_journal_page_last 747
_journal_paper_doi 10.1107/S010827019201179X
_journal_volume 49
_journal_year 1993
_chemical_formula_moiety 'C21 H40 N1 O1,Cl1'
_chemical_formula_sum 'C21 H40 Cl N O'
_chemical_formula_weight 358.01
_space_group_crystal_system triclinic
_space_group_IT_number 2
_space_group_name_Hall '-P 1'
_space_group_name_H-M_alt 'P -1'
_cell_angle_alpha 92.580(10)
_cell_angle_beta 99.180(10)
_cell_angle_gamma 92.560(10)
_cell_formula_units_Z 2
_cell_length_a 7.4260(10)
_cell_length_b 28.3010(10)
_cell_length_c 5.2270(10)
_cell_volume 1081.9(3)
_diffrn_radiation_type Cu
_diffrn_radiation_wavelength 1.54178
_exptl_absorpt_coefficient_mu 1.605
_exptl_crystal_density_meas 1.099
_exptl_crystal_F_000 396
_cod_data_source_file sh1012.cif
_cod_data_source_block sh1012_structure_1_of_1
_cod_depositor_comments
;
 Updating space group information and adding the symmetry operation list.

 Antanas Vaitkus,
 2018-06-14
;
_cod_original_cell_volume 1081.8(3)
_cod_original_sg_symbol_H-M P-1
_cod_original_formula_sum 'C21 H40 Cl1 N1 O1'
_cod_database_code 2001791

loop_
_space_group_symop_id
_space_group_symop_operation_xyz
1 x,y,z
2 -x,-y,-z

loop_
_atom_site_label
_atom_site_fract_x
_atom_site_fract_y
_atom_site_fract_z
Cl(1) -.7016(2) .10531(5) -1.0969(3)
O(1) -.9402(5) .10170(10) -.6537(7)
N(1) -.2636(6) .09430(10) -.2897(8)
C(1) -.3740(7) .0901(2) -.5210(10)
C(2) -.3864(7) .0487(2) -.6700(10)
C(3) -.2866(8) .0118(2) -.5810(10)
C(4) -.1768(7) .0163(2) -.3450(10)
C(5) -.1672(7) .0585(2) -.2020(10)
C(6) -.2532(7) .1398(2) -.1320(10)
C(7) -.1355(7) .1784(2) -.2300(10)
C(8) -.1342(7) .2233(2) -.0590(10)
C(9) -.0143(8) .2645(2) -.1310(10)
C(10) -.0207(7) .3088(2) .0420(10)
C(11) .0970(8) .3507(2) -.0200(10)
C(12) .0878(7) .3945(2) .1560(10)
C(13) .2055(8) .4371(2) .0990(10)
C(14) .1959(8) .4803(2) .2770(10)
C(15) .3116(8) .5229(2) .2190(10)
C(16) .3028(8) .5664(2) .3970(10)
C(17) .4192(8) .6089(2) .3400(10)
C(18) .4104(8) .6523(2) .5160(10)
C(19) .5274(8) .6949(2) .4590(10)
C(20) .5186(8) .7383(2) .6350(10)
C(21) .6372(9) .7809(2) .5800(10)
H(1) -.4437 .1160 -.5805
H(2) -.4637 .0458 -.8342
H(3) -.2935 -.0170 -.6840
H(4) -.1082 -.0094 -.2799
H(5) -.0902 .0621 -.0382
H(6) -.3733 .1504 -.1376
H(7) -.2027 .1343 .0424
H(8) -.0143 .1684 -.2219
H(9) -.1845 .1842 -.4038
H(10) -.2559 .2331 -.0732
H(11) -.0908 .2163 .1150
H(12) .1083 .2553 -.1134
H(13) -.0558 .2715 -.3057
H(14) -.1437 .3177 .0235
H(15) .0197 .3014 .2166
H(16) .2203 .3420 -.0009
H(17) .0569 .3583 -.1942
H(18) -.0356 .4031 .1356
H(19) .1269 .3867 .3299
H(20) .3289 .4284 .1176
H(21) .1659 .4451 -.0749
H(22) .0724 .4888 .2597
H(23) .2369 .4724 .4507
H(24) .4351 .5144 .2358
H(25) .2705 .5308 .0450
H(26) .1794 .5750 .3787
H(27) .3432 .5584 .5703
H(28) .5426 .6003 .3582
H(29) .3791 .6168 .1659
H(30) .2870 .6610 .4969
H(31) .4503 .6444 .6895
H(32) .6508 .6862 .4772
H(33) .4874 .7028 .2849
H(34) .3954 .7471 .6160
H(35) .5576 .7303 .8095
H(36) .7614 .7729 .6008
H(37) .5992 .7896 .4067
H(38) .6248 .8067 .6969
H(39) -.8484 .0917 -.5096
H(40) -.8697 .0989 -.7885

loop_
_geom_angle_atom_site_label_1
_geom_angle_atom_site_label_2
_geom_angle_atom_site_label_3
_geom_angle
C(5) N(1) C(1) 120.7(5)
C(5) N(1) C(6) 120.4(4)
C(1) N(1) C(6) 118.9(4)
N(1) C(1) C(2) 120.2(5)
C(3) C(2) C(1) 119.3(5)
C(2) C(3) C(4) 119.9(5)
C(3) C(4) C(5) 118.9(5)
N(1) C(5) C(4) 121.0(5)
N(1) C(6) C(7) 112.7(4)
C(8) C(7) C(6) 109.0(4)
C(7) C(8) C(9) 114.3(4)
C(10) C(9) C(8) 112.2(4)
C(9) C(10) C(11) 114.3(4)
C(12) C(11) C(10) 113.2(4)
C(11) C(12) C(13) 114.3(4)
C(14) C(13) C(12) 113.6(4)
C(13) C(14) C(15) 113.6(4)
C(14) C(15) C(16) 113.9(4)
C(17) C(16) C(15) 114.1(4)
C(18) C(17) C(16) 114.2(4)
C(17) C(18) C(19) 114.2(4)
C(20) C(19) C(18) 114.1(5)
C(19) C(20) C(21) 114.1(5)

loop_
_geom_bond_atom_site_label_1
_geom_bond_atom_site_label_2
_geom_bond_distance
N(1) C(5) 1.322(6)
N(1) C(1) 1.344(6)
N(1) C(6) 1.490(6)
C(1) C(2) 1.370(7)
C(2) C(3) 1.364(7)
C(3) C(4) 1.363(7)
C(4) C(5) 1.372(7)
C(6) C(7) 1.525(7)
C(7) C(8) 1.518(7)
C(8) C(9) 1.530(7)
C(9) C(10) 1.517(7)
C(10) C(11) 1.519(8)
C(11) C(12) 1.521(8)
C(12) C(13) 1.525(7)
C(13) C(14) 1.514(8)
C(14) C(15) 1.518(7)
C(15) C(16) 1.520(7)
C(16) C(17) 1.518(7)
C(17) C(18) 1.510(7)
C(18) C(19) 1.522(7)
C(19) C(20) 1.511(8)
C(20) C(21) 1.527(8)
